data_4505669
loop_
_publ_author_name
'Ahmad, Ruksanna'
'Hardie, Michaele J.'

_publ_section_title
;
 Variable Ag(I) Coordination Modes in Silver Cobalt(III) Bis(dicarbollide)
 Supramolecular Assemblies with Cyclotriveratrylene Host Molecules
;
_journal_issue 4
_journal_name_full 'Crystal Growth &amp; Design'
_journal_page_first 493
_journal_paper_doi 10.1021/cg025613x
_journal_volume 3
_journal_year 2003
_chemical_formula_sum 'C38 H62.5 Ag B18 Co N3.5 O6'
_chemical_formula_weight 1025.80
_chemical_name_systematic
; 
 tris(acetonitrile)cyclotriveratrylenesilver(I) cobalt(III) bis(dicarbollide) acetonitrile clathrate
;
_space_group_IT_number 2
_symmetry_cell_setting triclinic
_symmetry_space_group_name_Hall '-P 1'
_symmetry_space_group_name_H-M 'P -1'
_atom_sites_solution_hydrogens geom
_atom_sites_solution_primary direct
_atom_sites_solution_secondary difmap
_audit_creation_method SHELXL-97
_cell_angle_alpha 81.817(1)
_cell_angle_beta 80.249(1)
_cell_angle_gamma 68.822(1)
_cell_formula_units_Z 2
_cell_length_a 13.0734(1)
_cell_length_b 13.7200(2)
_cell_length_c 15.2873(2)
_cell_measurement_temperature 100(2)
_cell_volume 2510.07(6)
_computing_structure_refinement 'SHELXL-97 (Sheldrick, 1997)'
_computing_structure_solution 'SHELXS-97 (Sheldrick, 1990)'
_diffrn_ambient_temperature 100(2)
_diffrn_measured_fraction_theta_full 0.979
_diffrn_measured_fraction_theta_max 0.979
_diffrn_radiation_monochromator graphite
_diffrn_radiation_source 'fine-focus sealed tube'
_diffrn_radiation_type MoK\a
_diffrn_radiation_wavelength 0.71070
_diffrn_reflns_av_R_equivalents 0.0524
_diffrn_reflns_av_sigmaI/netI 0.0456
_diffrn_reflns_limit_h_max 16
_diffrn_reflns_limit_h_min -16
_diffrn_reflns_limit_k_max 17
_diffrn_reflns_limit_k_min -17
_diffrn_reflns_limit_l_max 19
_diffrn_reflns_limit_l_min -19
_diffrn_reflns_number 38567
_diffrn_reflns_theta_full 27.50
_diffrn_reflns_theta_max 27.50
_diffrn_reflns_theta_min 2.10
_exptl_absorpt_coefficient_mu 0.767
_exptl_absorpt_correction_type none
_exptl_crystal_colour yellow-orange
_exptl_crystal_density_diffrn 1.357
_exptl_crystal_density_method 'not measured'
_exptl_crystal_description prism
_exptl_crystal_F_000 1054
_exptl_crystal_size_max 0.17
_exptl_crystal_size_mid 0.14
_exptl_crystal_size_min 0.13
_refine_diff_density_max 0.842
_refine_diff_density_min -0.841
_refine_diff_density_rms 0.105
_refine_ls_extinction_method none
_refine_ls_goodness_of_fit_ref 1.039
_refine_ls_hydrogen_treatment noref
_refine_ls_matrix_type full
_refine_ls_number_parameters 631
_refine_ls_number_reflns 11284
_refine_ls_number_restraints 0
_refine_ls_restrained_S_all 1.039
_refine_ls_R_factor_all 0.0519
_refine_ls_R_factor_gt 0.0405
_refine_ls_shift/su_max 0.002
_refine_ls_shift/su_mean 0.000
_refine_ls_structure_factor_coef Fsqd
_refine_ls_weighting_details 'calc w=1/[\s^2^(Fo^2^)+(0.0664P)^2^+1.0646P] where P=(Fo^2^+2Fc^2^)/3'
_refine_ls_weighting_scheme calc
_refine_ls_wR_factor_gt 0.1104
_refine_ls_wR_factor_ref 0.1181
_reflns_number_gt 9280
_reflns_number_total 11284
_reflns_threshold_expression >2sigma(I)
_cod_data_source_file cg025613xsi20021129_063450.cif
_cod_data_source_block c:\
_cod_depositor_comments
;
The following automatic conversions were performed:

'_symmetry_cell_setting' value 'Triclinic' changed to 'triclinic'
according to /home/saulius/struct/CIF-dictionaries/cif_core.dic
dictionary named 'cif_core.dic' version 2.4.1 from 2010-06-29.

Automatic conversion script
Id: cif_fix_values 1715 2011-07-08 13:25:40Z adriana 
;
_cod_original_cell_volume 2509.95(5)
_cod_original_sg_symbol_H-M P-1
_cod_original_formula_sum 'C38 H62.50 Ag B18 Co N3.50 O6'
_cod_database_code 4505669

loop_
_symmetry_equiv_pos_as_xyz
'x, y, z'
'-x, -y, -z'

loop_
_atom_site_label
_atom_site_type_symbol
_atom_site_fract_x
_atom_site_fract_y
_atom_site_fract_z
_atom_site_U_iso_or_equiv
_atom_site_adp_type
_atom_site_occupancy
_atom_site_symmetry_multiplicity
_atom_site_calc_flag
_atom_site_refinement_flags
Ag1 Ag 0.591861(17) 0.970491(15) 0.113060(13) 0.04235(8) Uani 1 1 d .
Co1 Co 0.95787(2) 0.74742(2) 0.579728(18) 0.02214(8) Uani 1 1 d .
O1 O 0.60873(15) 1.64174(13) -0.07550(11) 0.0386(4) Uani 1 1 d .
N1 N 0.55598(19) 1.10335(17) 0.00935(15) 0.0421(5) Uani 1 1 d .
C1 C 0.92588(18) 1.13415(17) -0.23802(14) 0.0270(4) Uani 1 1 d .
H1A H 0.9866 1.1616 -0.2395 0.032 Uiso 1 1 calc R
H1B H 0.9546 1.0727 -0.2735 0.032 Uiso 1 1 calc R
B1 B 0.7098(2) 0.7478(2) 0.46921(18) 0.0339(6) Uani 1 1 d .
H101 H 0.6379 0.7481 0.4383 0.041 Uiso 1 1 calc R
O2 O 0.63288(18) 1.51772(14) 0.07326(12) 0.0503(5) Uani 1 1 d .
N2 N 0.5395(2) 1.05467(18) 0.25396(16) 0.0457(5) Uani 1 1 d .
C2 C 0.83175(18) 1.21822(16) -0.28088(13) 0.0252(4) Uani 1 1 d .
B2 B 0.8063(2) 0.6303(2) 0.51295(19) 0.0345(6) Uani 1 1 d .
H102 H 0.8003 0.5515 0.5100 0.041 Uiso 1 1 calc R
O3 O 0.79168(14) 0.98400(13) 0.11326(10) 0.0318(3) Uani 1 1 d .
N3 N 0.6131(2) 0.8118(2) 0.17463(17) 0.0523(6) Uani 1 1 d .
C3 C 0.75413(18) 1.18577(17) -0.31079(13) 0.0267(4) Uani 1 1 d .
H3 H 0.7656 1.1129 -0.3069 0.032 Uiso 1 1 calc R
B3 B 0.7142(2) 0.7229(2) 0.58659(17) 0.0293(5) Uani 1 1 d .
H103 H 0.6452 0.7059 0.6327 0.035 Uiso 1 1 calc R
O4 O 0.77314(15) 0.90074(13) -0.02147(11) 0.0358(4) Uani 1 1 d .
N4 N 1.1055(8) 1.3890(8) -0.1351(8) 0.121(3) Uani 0.50 1 d P
C4 C 0.66177(18) 1.25651(17) -0.34568(14) 0.0269(4) Uani 1 1 d .
B4 B 0.6998(2) 0.8504(2) 0.53340(17) 0.0306(5) Uani 1 1 d .
H104 H 0.6211 0.9189 0.5437 0.037 Uiso 1 1 calc R
O5 O 0.58143(14) 1.23074(12) -0.37337(11) 0.0323(3) Uani 1 1 d .
C5 C 0.64737(18) 1.36434(17) -0.35557(14) 0.0265(4) Uani 1 1 d .
B5 B 0.7830(2) 0.8351(2) 0.42838(18) 0.0353(6) Uani 1 1 d .
H105 H 0.7615 0.8930 0.3690 0.042 Uiso 1 1 calc R
O6 O 0.55615(13) 1.42961(12) -0.39336(11) 0.0329(4) Uani 1 1 d .
C6 C 0.72479(18) 1.39622(17) -0.32821(14) 0.0261(4) Uani 1 1 d .
H6 H 0.7159 1.4686 -0.3360 0.031 Uiso 1 1 calc R
B6 B 0.8466(2) 0.6999(2) 0.41590(18) 0.0358(6) Uani 1 1 d .
H106 H 0.8674 0.6680 0.3491 0.043 Uiso 1 1 calc R
C7 C 0.81655(17) 1.32482(16) -0.28911(13) 0.0241(4) Uani 1 1 d .
B7 B 0.8307(2) 0.8651(2) 0.52097(16) 0.0270(5) Uani 1 1 d .
H107 H 0.8378 0.9440 0.5210 0.032 Uiso 1 1 calc R
C8 C 0.88892(18) 1.36942(16) -0.25160(14) 0.0258(4) Uani 1 1 d .
H8A H 0.8996 1.4288 -0.2924 0.031 Uiso 1 1 calc R
H8B H 0.9624 1.3148 -0.2460 0.031 Uiso 1 1 calc R
B8 B 0.7863(2) 0.79739(19) 0.62051(16) 0.0261(5) Uani 1 1 d .
H108 H 0.7618 0.8303 0.6870 0.031 Uiso 1 1 calc R
C9 C 0.83359(17) 1.40700(16) -0.16034(14) 0.0252(4) Uani 1 1 d .
B9 B 0.8539(2) 0.65934(19) 0.60659(17) 0.0280(5) Uani 1 1 d .
H109 H 0.8760 0.5990 0.6644 0.034 Uiso 1 1 calc R
C10 C 0.75367(19) 1.50791(17) -0.15892(14) 0.0275(4) Uani 1 1 d .
H10 H 0.7440 1.5524 -0.2128 0.033 Uiso 1 1 calc R
B10 B 1.0846(2) 0.6328(2) 0.63798(16) 0.0275(5) Uani 1 1 d .
H110 H 1.0783 0.5542 0.6344 0.033 Uiso 1 1 calc R
C11 C 0.6884(2) 1.54436(17) -0.08089(15) 0.0297(5) Uani 1 1 d .
B11 B 0.9906(2) 0.7194(2) 0.71258(16) 0.0285(5) Uani 1 1 d .
H111 H 0.9228 0.7021 0.7601 0.034 Uiso 1 1 calc R
C12 C 0.7031(2) 1.47820(18) -0.00197(15) 0.0334(5) Uani 1 1 d .
B12 B 0.9780(2) 0.8496(2) 0.66037(16) 0.0276(5) Uani 1 1 d .
H112 H 0.9017 0.9199 0.6728 0.033 Uiso 1 1 calc R
C13 C 0.7855(2) 1.38090(17) -0.00185(15) 0.0310(5) Uani 1 1 d .
H13 H 0.7971 1.3381 0.0527 0.037 Uiso 1 1 calc R
B13 B 1.0673(2) 0.7904(2) 0.74348(17) 0.0310(5) Uani 1 1 d .
H113 H 1.0470 0.8214 0.8106 0.037 Uiso 1 1 calc R
C14 C 0.85295(18) 1.34353(17) -0.08078(14) 0.0261(4) Uani 1 1 d .
B14 B 1.1322(2) 0.6540(2) 0.72989(18) 0.0333(6) Uani 1 1 d .
H114 H 1.1548 0.5935 0.7875 0.040 Uiso 1 1 calc R
C15 C 0.94306(18) 1.23538(17) -0.07534(14) 0.0273(4) Uani 1 1 d .
H15A H 0.9984 1.2305 -0.1290 0.033 Uiso 1 1 calc R
H15B H 0.9811 1.2282 -0.0227 0.033 Uiso 1 1 calc R
B15 B 1.2174(2) 0.6406(2) 0.62534(19) 0.0326(5) Uani 1 1 d .
H115 H 1.2953 0.5718 0.6127 0.039 Uiso 1 1 calc R
C16 C 0.90046(17) 1.14484(16) -0.06847(14) 0.0249(4) Uani 1 1 d .
B16 B 1.2054(2) 0.7673(2) 0.57511(18) 0.0313(5) Uani 1 1 d .
H116 H 1.2756 0.7825 0.5293 0.038 Uiso 1 1 calc R
C17 C 0.86736(18) 1.10632(16) 0.01718(14) 0.0259(4) Uani 1 1 d .
H17 H 0.8736 1.1368 0.0672 0.031 Uiso 1 1 calc R
B17 B 1.1130(2) 0.8604(2) 0.64681(17) 0.0301(5) Uani 1 1 d .
H117 H 1.1227 0.9378 0.6487 0.036 Uiso 1 1 calc R
C18 C 0.82592(18) 1.02536(17) 0.03112(14) 0.0267(4) Uani 1 1 d .
B18 B 1.2068(2) 0.7411(2) 0.69143(18) 0.0328(6) Uani 1 1 d .
H118 H 1.2779 0.7393 0.7243 0.039 Uiso 1 1 calc R
C19 C 0.81661(18) 0.97957(16) -0.04244(14) 0.0267(4) Uani 1 1 d .
C20 C 0.85000(18) 1.01615(16) -0.12696(14) 0.0272(4) Uani 1 1 d .
H20 H 0.8444 0.9846 -0.1766 0.033 Uiso 1 1 calc R
C21 C 0.89203(17) 1.09869(16) -0.14199(13) 0.0246(4) Uani 1 1 d .
C22 C 0.5957(2) 1.12172(19) -0.36560(18) 0.0379(5) Uani 1 1 d .
H22A H 0.6642 1.0840 -0.4022 0.057 Uiso 1 1 calc R
H22B H 0.5328 1.1128 -0.3861 0.057 Uiso 1 1 calc R
H22C H 0.5999 1.0936 -0.3032 0.057 Uiso 1 1 calc R
C23 C 0.5441(2) 1.53810(18) -0.40944(17) 0.0358(5) Uani 1 1 d .
H23A H 0.5373 1.5668 -0.3527 0.054 Uiso 1 1 calc R
H23B H 0.4775 1.5764 -0.4383 0.054 Uiso 1 1 calc R
H23C H 0.6090 1.5456 -0.4484 0.054 Uiso 1 1 calc R
C24 C 0.5924(3) 1.70714(19) -0.15704(16) 0.0440(6) Uani 1 1 d .
H24A H 0.6618 1.7176 -0.1834 0.066 Uiso 1 1 calc R
H24B H 0.5353 1.7752 -0.1452 0.066 Uiso 1 1 calc R
H24C H 0.5688 1.6735 -0.1985 0.066 Uiso 1 1 calc R
C25 C 0.5999(3) 1.4469(2) 0.13507(19) 0.0495(7) Uani 1 1 d .
H25A H 0.5791 1.4004 0.1040 0.074 Uiso 1 1 calc R
H25B H 0.5363 1.4852 0.1760 0.074 Uiso 1 1 calc R
H25C H 0.6611 1.4049 0.1689 0.074 Uiso 1 1 calc R
C26 C 0.8073(2) 1.0265(2) 0.18804(15) 0.0339(5) Uani 1 1 d .
H26A H 0.8852 1.0197 0.1841 0.051 Uiso 1 1 calc R
H26B H 0.7866 0.9882 0.2432 0.051 Uiso 1 1 calc R
H26C H 0.7609 1.1008 0.1881 0.051 Uiso 1 1 calc R
C27 C 0.7524(3) 0.8580(3) -0.09370(19) 0.0571(9) Uani 1 1 d .
H27A H 0.7026 0.9142 -0.1297 0.086 Uiso 1 1 calc R
H27B H 0.7180 0.8053 -0.0702 0.086 Uiso 1 1 calc R
H27C H 0.8224 0.8251 -0.1308 0.086 Uiso 1 1 calc R
C28 C 0.5708(2) 1.1725(2) -0.03480(16) 0.0355(5) Uani 1 1 d .
C29 C 0.5901(2) 1.2613(2) -0.08947(17) 0.0414(6) Uani 1 1 d .
H29A H 0.5246 1.3244 -0.0804 0.062 Uiso 1 1 calc R
H29B H 0.6045 1.2474 -0.1524 0.062 Uiso 1 1 calc R
H29C H 0.6541 1.2719 -0.0726 0.062 Uiso 1 1 calc R
C30 C 0.5587(2) 1.08266(19) 0.31386(17) 0.0352(5) Uani 1 1 d .
C31 C 0.5869(2) 1.1178(2) 0.38899(18) 0.0405(6) Uani 1 1 d .
H31A H 0.6663 1.1060 0.3806 0.061 Uiso 1 1 calc R
H31B H 0.5681 1.0783 0.4441 0.061 Uiso 1 1 calc R
H31C H 0.5452 1.1928 0.3929 0.061 Uiso 1 1 calc R
C32 C 0.6363(2) 0.7323(2) 0.21341(18) 0.0422(6) Uani 1 1 d .
C33 C 0.6656(2) 0.6297(2) 0.2643(2) 0.0466(6) Uani 1 1 d .
H33A H 0.7256 0.6210 0.2986 0.070 Uiso 1 1 calc R
H33B H 0.6898 0.5745 0.2233 0.070 Uiso 1 1 calc R
H33C H 0.6009 0.6246 0.3051 0.070 Uiso 1 1 calc R
C34 C 1.0770(11) 1.4215(10) -0.0619(9) 0.111(4) Uani 0.50 1 d P
C35 C 1.0133(11) 1.4694(14) 0.0303(6) 0.122(5) Uani 0.50 1 d P
C36 C 0.91314(18) 0.77078(18) 0.45441(14) 0.0288(5) Uani 1 1 d .
H36 H 0.9817 0.7867 0.4069 0.035 Uiso 1 1 calc R
C37 C 0.92802(19) 0.65320(18) 0.50191(15) 0.0315(5) Uani 1 1 d .
H37 H 1.0064 0.5852 0.4885 0.038 Uiso 1 1 calc R
C38 C 1.12619(18) 0.70172(17) 0.55053(15) 0.0281(4) Uani 1 1 d .
H38 H 1.1488 0.6707 0.4833 0.034 Uiso 1 1 calc R
C39 C 1.0657(2) 0.82993(19) 0.55886(17) 0.0343(5) Uani 1 1 d .
H39 H 1.0460 0.8892 0.5001 0.041 Uiso 1 1 calc R

loop_
_atom_site_aniso_label
_atom_site_aniso_U_11
_atom_site_aniso_U_22
_atom_site_aniso_U_33
_atom_site_aniso_U_23
_atom_site_aniso_U_13
_atom_site_aniso_U_12
Ag1 0.04672(14) 0.03896(12) 0.04137(13) 0.00232(8) -0.00274(9) -0.01827(9)
Co1 0.02356(15) 0.02106(14) 0.02080(15) -0.00292(10) 0.00069(10) -0.00768(11)
O1 0.0499(11) 0.0273(8) 0.0260(8) -0.0033(6) 0.0004(7) -0.0004(7)
N1 0.0450(13) 0.0368(12) 0.0378(12) -0.0017(9) -0.0027(9) -0.0077(10)
C1 0.0286(11) 0.0247(10) 0.0233(11) -0.0036(8) -0.0010(8) -0.0046(9)
B1 0.0264(13) 0.0460(16) 0.0314(14) -0.0070(11) 0.0008(10) -0.0158(12)
O2 0.0703(14) 0.0326(9) 0.0306(10) -0.0040(7) 0.0193(9) -0.0079(9)
N2 0.0479(14) 0.0432(13) 0.0415(13) -0.0041(10) 0.0006(10) -0.0131(11)
C2 0.0286(11) 0.0262(10) 0.0160(10) -0.0020(7) 0.0011(8) -0.0054(9)
B2 0.0329(14) 0.0348(14) 0.0390(15) -0.0106(11) 0.0027(11) -0.0160(11)
O3 0.0402(9) 0.0344(8) 0.0212(8) -0.0003(6) -0.0007(6) -0.0155(7)
N3 0.0643(17) 0.0423(14) 0.0510(15) 0.0021(11) -0.0067(12) -0.0219(12)
C3 0.0343(12) 0.0229(10) 0.0203(10) -0.0046(8) 0.0022(8) -0.0082(9)
B3 0.0278(13) 0.0320(13) 0.0292(13) -0.0036(10) 0.0027(10) -0.0141(10)
O4 0.0468(10) 0.0309(8) 0.0333(9) -0.0061(7) 0.0020(7) -0.0197(8)
N4 0.103(7) 0.108(7) 0.164(9) -0.037(7) 0.041(6) -0.069(6)
C4 0.0306(11) 0.0277(11) 0.0223(10) -0.0051(8) -0.0001(8) -0.0105(9)
B4 0.0257(12) 0.0315(13) 0.0318(13) -0.0015(10) 0.0003(10) -0.0089(10)
O5 0.0344(9) 0.0281(8) 0.0367(9) -0.0023(6) -0.0069(7) -0.0126(7)
C5 0.0284(11) 0.0265(10) 0.0212(10) 0.0001(8) -0.0012(8) -0.0071(9)
B5 0.0318(14) 0.0468(16) 0.0284(13) 0.0035(11) -0.0037(10) -0.0175(12)
O6 0.0321(9) 0.0262(8) 0.0406(9) 0.0037(7) -0.0115(7) -0.0099(7)
C6 0.0312(11) 0.0226(10) 0.0224(10) -0.0014(8) 0.0009(8) -0.0089(9)
B6 0.0316(14) 0.0520(17) 0.0286(14) -0.0128(12) 0.0023(10) -0.0196(13)
C7 0.0259(10) 0.0253(10) 0.0182(10) -0.0033(7) 0.0020(7) -0.0072(8)
B7 0.0255(12) 0.0277(12) 0.0259(12) -0.0007(9) -0.0002(9) -0.0090(10)
C8 0.0276(11) 0.0241(10) 0.0248(11) -0.0009(8) 0.0000(8) -0.0099(9)
B8 0.0260(12) 0.0243(11) 0.0265(12) -0.0037(9) 0.0023(9) -0.0089(9)
C9 0.0251(10) 0.0263(10) 0.0253(11) -0.0033(8) -0.0009(8) -0.0109(9)
B9 0.0280(13) 0.0253(12) 0.0304(13) -0.0028(9) 0.0018(10) -0.0111(10)
C10 0.0338(12) 0.0257(10) 0.0233(11) -0.0002(8) -0.0037(8) -0.0113(9)
B10 0.0228(12) 0.0275(12) 0.0272(12) -0.0042(9) -0.0008(9) -0.0032(9)
C11 0.0364(12) 0.0235(10) 0.0260(11) -0.0037(8) -0.0001(9) -0.0077(9)
B11 0.0306(13) 0.0285(12) 0.0235(12) -0.0031(9) -0.0009(9) -0.0077(10)
C12 0.0427(14) 0.0298(11) 0.0235(11) -0.0046(9) 0.0042(9) -0.0104(10)
B12 0.0301(13) 0.0266(12) 0.0259(12) -0.0068(9) -0.0008(9) -0.0091(10)
C13 0.0432(13) 0.0257(11) 0.0231(11) 0.0006(8) -0.0038(9) -0.0117(10)
B13 0.0334(14) 0.0337(13) 0.0256(13) -0.0050(10) -0.0027(10) -0.0107(11)
C14 0.0295(11) 0.0252(10) 0.0258(11) -0.0033(8) -0.0035(8) -0.0117(9)
B14 0.0333(14) 0.0333(13) 0.0298(14) 0.0016(10) -0.0053(10) -0.0083(11)
C15 0.0283(11) 0.0271(11) 0.0257(11) 0.0005(8) -0.0061(8) -0.0086(9)
B15 0.0264(13) 0.0330(13) 0.0355(14) -0.0069(10) -0.0016(10) -0.0062(11)
C16 0.0241(10) 0.0230(10) 0.0242(10) -0.0013(8) -0.0034(8) -0.0043(8)
B16 0.0277(13) 0.0379(14) 0.0312(13) -0.0083(10) -0.0010(10) -0.0140(11)
C17 0.0280(11) 0.0254(10) 0.0222(10) -0.0030(8) -0.0059(8) -0.0049(8)
B17 0.0335(14) 0.0329(13) 0.0272(13) -0.0065(10) -0.0023(10) -0.0145(11)
C18 0.0287(11) 0.0267(10) 0.0204(10) 0.0003(8) -0.0009(8) -0.0063(9)
B18 0.0304(13) 0.0378(14) 0.0303(13) -0.0038(11) -0.0046(10) -0.0114(11)
C19 0.0301(11) 0.0231(10) 0.0263(11) -0.0035(8) -0.0014(8) -0.0088(9)
C20 0.0291(11) 0.0249(10) 0.0245(11) -0.0068(8) -0.0025(8) -0.0042(9)
C21 0.0249(10) 0.0230(10) 0.0214(10) -0.0030(8) -0.0009(8) -0.0034(8)
C22 0.0416(14) 0.0291(12) 0.0465(15) -0.0048(10) -0.0077(11) -0.0150(11)
C23 0.0331(13) 0.0273(11) 0.0450(14) 0.0034(10) -0.0111(10) -0.0077(10)
C24 0.0624(18) 0.0261(12) 0.0290(13) 0.0000(9) -0.0034(11) 0.0001(11)
C25 0.0602(19) 0.0478(16) 0.0354(14) -0.0054(11) 0.0146(12) -0.0210(14)
C26 0.0364(13) 0.0409(13) 0.0209(11) -0.0002(9) -0.0022(9) -0.0109(10)
C27 0.084(2) 0.0634(19) 0.0443(16) -0.0236(14) 0.0118(15) -0.0512(18)
C28 0.0282(12) 0.0386(13) 0.0329(13) -0.0104(10) -0.0020(9) -0.0017(10)
C29 0.0390(14) 0.0390(14) 0.0380(14) -0.0029(10) 0.0037(10) -0.0080(11)
C30 0.0305(12) 0.0322(12) 0.0377(14) 0.0023(10) 0.0009(10) -0.0090(10)
C31 0.0330(13) 0.0464(15) 0.0416(14) -0.0040(11) -0.0028(10) -0.0140(11)
C32 0.0478(16) 0.0383(14) 0.0432(15) -0.0088(11) -0.0009(11) -0.0184(12)
C33 0.0485(16) 0.0338(13) 0.0548(17) -0.0034(12) -0.0072(13) -0.0110(12)
C34 0.107(9) 0.114(9) 0.143(11) -0.015(8) -0.003(8) -0.078(8)
C35 0.102(8) 0.220(17) 0.079(8) -0.020(8) 0.004(7) -0.102(10)
C36 0.0287(11) 0.0371(12) 0.0224(11) -0.0034(9) 0.0002(8) -0.0145(10)
C37 0.0307(12) 0.0304(11) 0.0344(12) -0.0083(9) 0.0002(9) -0.0117(9)
C38 0.0257(11) 0.0288(11) 0.0283(11) -0.0064(8) -0.0001(8) -0.0077(9)
C39 0.0321(12) 0.0347(12) 0.0392(13) -0.0100(10) -0.0017(10) -0.0140(10)

loop_
_atom_type_symbol
_atom_type_description
_atom_type_scat_dispersion_real
_atom_type_scat_dispersion_imag
_atom_type_scat_source
C C 0.0033 0.0016 'International Tables Vol C Tables 4.2.6.8 and 6.1.1.4'
H H 0.0000 0.0000 'International Tables Vol C Tables 4.2.6.8 and 6.1.1.4'
O O 0.0106 0.0060 'International Tables Vol C Tables 4.2.6.8 and 6.1.1.4'
B B 0.0013 0.0007 'International Tables Vol C Tables 4.2.6.8 and 6.1.1.4'
N N 0.0061 0.0033 'International Tables Vol C Tables 4.2.6.8 and 6.1.1.4'
Ag Ag -0.8971 1.1015 'International Tables Vol C Tables 4.2.6.8 and 6.1.1.4'
Co Co 0.3494 0.9721 'International Tables Vol C Tables 4.2.6.8 and 6.1.1.4'

loop_
_geom_angle_atom_site_label_1
_geom_angle_atom_site_label_2
_geom_angle_atom_site_label_3
_geom_angle
_geom_angle_site_symmetry_1
_geom_angle_site_symmetry_3
N3 Ag1 N1 157.52(9) . .
N3 Ag1 N2 95.79(9) . .
N1 Ag1 N2 104.09(8) . .
N3 Ag1 O3 102.52(8) . .
N1 Ag1 O3 89.48(7) . .
N2 Ag1 O3 85.77(7) . .
N3 Ag1 O4 93.38(8) . .
N1 Ag1 O4 77.65(7) . .
N2 Ag1 O4 141.37(7) . .
O3 Ag1 O4 55.61(5) . .
C36 Co1 C38 100.53(9) . .
C36 Co1 C37 46.90(9) . .
C38 Co1 C37 99.37(9) . .
C36 Co1 B10 131.93(9) . .
C38 Co1 B10 47.63(9) . .
C37 Co1 B10 97.01(10) . .
C36 Co1 C39 99.19(9) . .
C38 Co1 C39 47.67(9) . .
C37 Co1 C39 132.28(9) . .
B10 Co1 C39 83.46(10) . .
C36 Co1 B7 48.43(9) . .
C38 Co1 B7 131.86(9) . .
C37 Co1 B7 83.72(10) . .
B10 Co1 B7 179.15(10) . .
C39 Co1 B7 95.73(10) . .
C36 Co1 B9 83.69(10) . .
C38 Co1 B9 130.65(9) . .
C37 Co1 B9 49.23(9) . .
B10 Co1 B9 93.63(10) . .
C39 Co1 B9 176.82(10) . .
B7 Co1 B9 87.17(10) . .
C36 Co1 B11 174.59(10) . .
C38 Co1 B11 84.11(9) . .
C37 Co1 B11 129.91(10) . .
B10 Co1 B11 49.93(10) . .
C39 Co1 B11 85.97(10) . .
B7 Co1 B11 129.80(10) . .
B9 Co1 B11 91.18(10) . .
C36 Co1 B12 131.76(10) . .
C38 Co1 B12 84.06(9) . .
C37 Co1 B12 176.45(10) . .
B10 Co1 B12 85.96(10) . .
C39 Co1 B12 49.84(9) . .
B7 Co1 B12 93.32(10) . .
B9 Co1 B12 128.83(10) . .
B11 Co1 B12 51.08(10) . .
C36 Co1 B8 84.13(9) . .
C38 Co1 B8 175.07(9) . .
C37 Co1 B8 84.96(9) . .
B10 Co1 B8 129.80(10) . .
C39 Co1 B8 130.33(9) . .
B7 Co1 B8 50.64(9) . .
B9 Co1 B8 51.06(9) . .
B11 Co1 B8 91.32(10) . .
B12 Co1 B8 91.65(10) . .
C11 O1 C24 116.38(18) . .
C28 N1 Ag1 155.4(2) . .
C2 C1 C21 113.36(18) . .
B6 B1 B2 59.56(16) . .
B6 B1 B5 59.72(16) . .
B2 B1 B5 106.96(19) . .
B6 B1 B4 107.75(19) . .
B2 B1 B4 107.58(19) . .
B5 B1 B4 59.76(15) . .
B6 B1 B3 107.80(19) . .
B2 B1 B3 60.07(15) . .
B5 B1 B3 107.35(19) . .
B4 B1 B3 59.82(15) . .
C12 O2 C25 117.1(2) . .
C30 N2 Ag1 153.3(2) . .
C7 C2 C3 118.88(19) . .
C7 C2 C1 123.6(2) . .
C3 C2 C1 117.43(19) . .
C37 B2 B6 60.17(15) . .
C37 B2 B1 105.70(19) . .
B6 B2 B1 59.88(16) . .
C37 B2 B3 104.40(18) . .
B6 B2 B3 108.2(2) . .
B1 B2 B3 60.27(15) . .
C37 B2 B9 58.73(14) . .
B6 B2 B9 109.32(18) . .
B1 B2 B9 108.37(19) . .
B3 B2 B9 59.43(14) . .
C18 O3 C26 115.47(17) . .
C18 O3 Ag1 109.76(13) . .
C26 O3 Ag1 117.06(13) . .
C32 N3 Ag1 168.7(3) . .
C4 C3 C2 122.1(2) . .
B9 B3 B4 108.25(17) . .
B9 B3 B2 60.78(15) . .
B4 B3 B2 107.43(18) . .
B9 B3 B1 108.96(18) . .
B4 B3 B1 60.04(15) . .
B2 B3 B1 59.66(16) . .
B9 B3 B8 60.76(14) . .
B4 B3 B8 60.32(14) . .
B2 B3 B8 109.51(18) . .
B1 B3 B8 109.51(18) . .
C19 O4 C27 117.23(19) . .
C19 O4 Ag1 106.47(12) . .
C27 O4 Ag1 115.71(16) . .
O5 C4 C3 125.1(2) . .
O5 C4 C5 115.81(19) . .
C3 C4 C5 119.1(2) . .
B7 B4 B5 60.78(15) . .
B7 B4 B3 107.57(18) . .
B5 B4 B3 107.72(19) . .
B7 B4 B1 108.72(18) . .
B5 B4 B1 59.91(15) . .
B3 B4 B1 60.14(15) . .
B7 B4 B8 60.26(14) . .
B5 B4 B8 109.52(18) . .
B3 B4 B8 60.20(14) . .
B1 B4 B8 109.50(18) . .
C4 O5 C22 116.64(18) . .
O6 C5 C6 125.02(19) . .
O6 C5 C4 115.99(19) . .
C6 C5 C4 119.0(2) . .
C36 B5 B6 60.07(15) . .
C36 B5 B4 103.88(18) . .
B6 B5 B4 108.22(19) . .
C36 B5 B1 105.11(19) . .
B6 B5 B1 59.74(16) . .
B4 B5 B1 60.33(15) . .
C36 B5 B7 57.97(14) . .
B6 B5 B7 108.73(19) . .
B4 B5 B7 59.54(15) . .
B1 B5 B7 108.06(18) . .
C5 O6 C23 116.84(17) . .
C5 C6 C7 122.11(19) . .
C36 B6 C37 56.05(13) . .
C36 B6 B2 103.42(18) . .
C37 B6 B2 58.51(15) . .
C36 B6 B5 58.10(15) . .
C37 B6 B5 103.95(18) . .
B2 B6 B5 108.40(19) . .
C36 B6 B1 104.22(18) . .
C37 B6 B1 104.96(18) . .
B2 B6 B1 60.57(16) . .
B5 B6 B1 60.54(16) . .
C2 C7 C6 118.8(2) . .
C2 C7 C8 123.30(19) . .
C6 C7 C8 117.71(18) . .
C36 B7 B4 104.14(18) . .
C36 B7 B8 105.93(17) . .
B4 B7 B8 60.55(14) . .
C36 B7 B5 58.17(14) . .
B4 B7 B5 59.68(15) . .
B8 B7 B5 108.87(18) . .
C36 B7 Co1 64.70(11) . .
B4 B7 Co1 118.35(15) . .
B8 B7 Co1 65.36(11) . .
B5 B7 Co1 117.98(16) . .
C7 C8 C9 109.28(17) . .
B7 B8 B3 106.16(17) . .
B7 B8 B4 59.19(14) . .
B3 B8 B4 59.47(14) . .
B7 B8 B9 105.98(17) . .
B3 B8 B9 59.13(14) . .
B4 B8 B9 106.30(17) . .
B7 B8 Co1 64.00(11) . .
B3 B8 Co1 115.78(15) . .
B4 B8 Co1 116.02(15) . .
B9 B8 Co1 63.84(11) . .
C14 C9 C10 119.60(19) . .
C14 C9 C8 123.24(19) . .
C10 C9 C8 116.98(18) . .
C37 B9 B3 104.08(18) . .
C37 B9 B2 57.95(14) . .
B3 B9 B2 59.79(15) . .
C37 B9 B8 105.42(17) . .
B3 B9 B8 60.11(14) . .
B2 B9 B8 108.20(18) . .
C37 B9 Co1 64.38(11) . .
B3 B9 Co1 117.72(15) . .
B2 B9 Co1 117.24(15) . .
B8 B9 Co1 65.10(11) . .
C11 C10 C9 121.6(2) . .
C38 B10 B14 107.74(19) . .
C38 B10 B15 59.81(15) . .
B14 B10 B15 61.39(16) . .
C38 B10 B11 108.96(18) . .
B14 B10 B11 61.79(15) . .
B15 B10 B11 112.30(19) . .
C38 B10 Co1 65.84(11) . .
B14 B10 Co1 121.45(16) . .
B15 B10 Co1 121.35(16) . .
B11 B10 Co1 66.31(11) . .
O1 C11 C10 124.2(2) . .
O1 C11 C12 117.03(19) . .
C10 C11 C12 118.8(2) . .
B10 B11 B13 104.74(18) . .
B10 B11 B14 58.40(14) . .
B13 B11 B14 59.82(15) . .
B10 B11 B12 105.34(17) . .
B13 B11 B12 59.27(14) . .
B14 B11 B12 107.22(18) . .
B10 B11 Co1 63.76(11) . .
B13 B11 Co1 116.32(16) . .
B14 B11 Co1 116.24(15) . .
B12 B11 Co1 64.57(11) . .
C13 C12 O2 123.9(2) . .
C13 C12 C11 120.0(2) . .
O2 C12 C11 116.1(2) . .
C39 B12 B13 104.72(18) . .
C39 B12 B17 58.22(14) . .
B13 B12 B17 59.74(15) . .
C39 B12 B11 105.43(17) . .
B13 B12 B11 59.54(14) . .
B17 B12 B11 107.27(18) . .
C39 B12 Co1 63.96(11) . .
B13 B12 Co1 116.36(15) . .
B17 B12 Co1 116.16(15) . .
B11 B12 Co1 64.35(11) . .
C12 C13 C14 121.5(2) . .
B12 B13 B14 109.08(18) . .
B12 B13 B17 60.70(15) . .
B14 B13 B17 107.65(18) . .
B12 B13 B11 61.19(14) . .
B14 B13 B11 60.26(15) . .
B17 B13 B11 109.32(18) . .
B12 B13 B18 109.36(18) . .
B14 B13 B18 59.95(15) . .
B17 B13 B18 59.84(15) . .
B11 B13 B18 109.17(18) . .
C9 C14 C13 118.3(2) . .
C9 C14 C15 123.13(19) . .
C13 C14 C15 118.56(19) . .
B10 B14 B15 60.01(15) . .
B10 B14 B13 105.91(18) . .
B15 B14 B13 107.89(19) . .
B10 B14 B18 106.69(18) . .
B15 B14 B18 59.84(15) . .
B13 B14 B18 60.14(15) . .
B10 B14 B11 59.81(14) . .
B15 B14 B11 109.58(18) . .
B13 B14 B11 59.92(15) . .
B18 B14 B11 109.05(19) . .
C16 C15 C14 113.96(18) . .
C38 B15 B10 57.24(14) . .
C38 B15 B16 59.15(14) . .
B10 B15 B16 106.32(18) . .
C38 B15 B18 104.38(18) . .
B10 B15 B18 105.86(18) . .
B16 B15 B18 59.89(15) . .
C38 B15 B14 103.54(18) . .
B10 B15 B14 58.60(15) . .
B16 B15 B14 107.98(19) . .
B18 B15 B14 60.18(16) . .
C17 C16 C21 118.7(2) . .
C17 C16 C15 117.00(19) . .
C21 C16 C15 124.25(19) . .
C38 B16 C39 57.19(13) . .
C38 B16 B15 58.72(14) . .
C39 B16 B15 106.16(18) . .
C38 B16 B18 104.50(18) . .
C39 B16 B18 106.09(18) . .
B15 B16 B18 60.47(16) . .
C38 B16 B17 103.73(18) . .
C39 B16 B17 58.72(14) . .
B15 B16 B17 108.65(19) . .
B18 B16 B17 60.44(15) . .
C18 C17 C16 121.89(19) . .
C39 B17 B16 60.39(14) . .
C39 B17 B18 106.79(18) . .
B16 B17 B18 59.68(15) . .
C39 B17 B13 105.72(18) . .
B16 B17 B13 107.82(19) . .
B18 B17 B13 60.18(15) . .
C39 B17 B12 59.70(14) . .
B16 B17 B12 109.59(17) . .
B18 B17 B12 108.71(18) . .
B13 B17 B12 59.56(14) . .
O3 C18 C17 124.90(19) . .
O3 C18 C19 115.65(19) . .
C17 C18 C19 119.45(19) . .
B16 B18 B15 59.65(15) . .
B16 B18 B17 59.88(15) . .
B15 B18 B17 107.55(18) . .
B16 B18 B14 107.63(19) . .
B15 B18 B14 59.98(15) . .
B17 B18 B14 107.73(19) . .
B16 B18 B13 107.82(19) . .
B15 B18 B13 107.83(19) . .
B17 B18 B13 59.98(15) . .
B14 B18 B13 59.91(15) . .
O4 C19 C20 126.00(19) . .
O4 C19 C18 114.87(19) . .
C20 C19 C18 119.1(2) . .
C19 C20 C21 121.92(19) . .
C20 C21 C16 118.85(19) . .
C20 C21 C1 117.98(18) . .
C16 C21 C1 123.17(19) . .
N1 C28 C29 178.9(3) . .
N2 C30 C31 178.1(3) . .
N3 C32 C33 179.4(4) . .
N4 C34 C35 167.9(12) . .
N4 C34 C35 130.5(13) . 2_785
C35 C34 C35 42.5(10) . 2_785
C35 C35 C34 69.0(12) 2_785 .
C35 C35 C34 68.4(17) 2_785 2_785
C34 C35 C34 137.5(10) . 2_785
C37 C36 B7 112.09(17) . .
C37 C36 B5 111.87(18) . .
B7 C36 B5 63.86(15) . .
C37 C36 B6 62.12(15) . .
B7 C36 B6 115.01(18) . .
B5 C36 B6 61.82(16) . .
C37 C36 Co1 66.66(11) . .
B7 C36 Co1 66.87(11) . .
B5 C36 Co1 124.99(15) . .
B6 C36 Co1 124.55(15) . .
C36 C37 B2 110.27(19) . .
C36 C37 B9 110.53(17) . .
B2 C37 B9 63.32(15) . .
C36 C37 B6 61.83(15) . .
B2 C37 B6 61.33(16) . .
B9 C37 B6 114.04(18) . .
C36 C37 Co1 66.44(11) . .
B2 C37 Co1 123.79(15) . .
B9 C37 Co1 66.38(11) . .
B6 C37 Co1 124.09(16) . .
B10 C38 C39 111.58(17) . .
B10 C38 B15 62.95(15) . .
C39 C38 B15 113.59(18) . .
B10 C38 B16 113.34(18) . .
C39 C38 B16 62.91(14) . .
B15 C38 B16 62.12(15) . .
B10 C38 Co1 66.53(11) . .
C39 C38 Co1 66.80(11) . .
B15 C38 Co1 124.82(15) . .
B16 C38 Co1 124.86(15) . .
C38 C39 B17 107.57(18) . .
C38 C39 B12 108.68(18) . .
B17 C39 B12 62.08(14) . .
C38 C39 B16 59.90(14) . .
B17 C39 B16 60.89(15) . .
B12 C39 B16 111.93(18) . .
C38 C39 Co1 65.53(11) . .
B17 C39 Co1 121.49(16) . .
B12 C39 Co1 66.19(11) . .
B16 C39 Co1 120.99(16) . .

loop_
_geom_bond_atom_site_label_1
_geom_bond_atom_site_label_2
_geom_bond_distance
_geom_bond_site_symmetry_2
Ag1 N3 2.184(2) .
Ag1 N1 2.206(2) .
Ag1 N2 2.466(2) .
Ag1 O3 2.6854(17) .
Ag1 O4 2.8340(17) .
Co1 C36 2.046(2) .
Co1 C38 2.046(2) .
Co1 C37 2.049(2) .
Co1 B10 2.057(2) .
Co1 C39 2.066(2) .
Co1 B7 2.081(2) .
Co1 B9 2.082(2) .
Co1 B11 2.100(2) .
Co1 B12 2.103(2) .
Co1 B8 2.104(2) .
O1 C11 1.369(3) .
O1 C24 1.428(3) .
N1 C28 1.140(3) .
C1 C2 1.519(3) .
C1 C21 1.523(3) .
B1 B6 1.762(4) .
B1 B2 1.774(4) .
B1 B5 1.776(4) .
B1 B4 1.783(4) .
B1 B3 1.785(4) .
O2 C12 1.385(3) .
O2 C25 1.388(3) .
N2 C30 1.138(3) .
C2 C7 1.393(3) .
C2 C3 1.407(3) .
B2 C37 1.707(4) .
B2 B6 1.756(4) .
B2 B3 1.781(4) .
B2 B9 1.799(4) .
O3 C18 1.375(3) .
O3 C26 1.430(3) .
N3 C32 1.127(4) .
C3 C4 1.381(3) .
B3 B9 1.775(4) .
B3 B4 1.779(4) .
B3 B8 1.793(4) .
O4 C19 1.371(3) .
O4 C27 1.427(3) .
N4 C34 1.212(14) .
C4 O5 1.367(3) .
C4 C5 1.411(3) .
B4 B7 1.770(4) .
B4 B5 1.773(4) .
B4 B8 1.795(4) .
O5 C22 1.429(3) .
C5 O6 1.368(3) .
C5 C6 1.381(3) .
B5 C36 1.696(4) .
B5 B6 1.761(4) .
B5 B7 1.793(4) .
O6 C23 1.428(3) .
C6 C7 1.408(3) .
B6 C36 1.732(3) .
B6 C37 1.736(4) .
C7 C8 1.517(3) .
B7 C36 1.693(3) .
B7 B8 1.790(3) .
C8 C9 1.526(3) .
B8 B9 1.804(3) .
C9 C14 1.395(3) .
C9 C10 1.401(3) .
B9 C37 1.721(3) .
C10 C11 1.385(3) .
B10 C38 1.657(3) .
B10 B14 1.729(4) .
B10 B15 1.754(4) .
B10 B11 1.755(3) .
C11 C12 1.399(3) .
B11 B13 1.783(4) .
B11 B14 1.789(4) .
B11 B12 1.812(4) .
C12 C13 1.380(3) .
B12 C39 1.757(3) .
B12 B13 1.778(4) .
B12 B17 1.798(4) .
C13 C14 1.409(3) .
B13 B14 1.781(4) .
B13 B17 1.781(4) .
B13 B18 1.785(4) .
C14 C15 1.527(3) .
B14 B15 1.778(4) .
B14 B18 1.782(4) .
C15 C16 1.519(3) .
B15 C38 1.703(4) .
B15 B16 1.761(4) .
B15 B18 1.775(4) .
C16 C17 1.399(3) .
C16 C21 1.404(3) .
B16 C38 1.710(3) .
B16 C39 1.760(4) .
B16 B18 1.765(4) .
B16 B17 1.769(4) .
C17 C18 1.379(3) .
B17 C39 1.730(3) .
B17 B18 1.779(4) .
C18 C19 1.406(3) .
C19 C20 1.376(3) .
C20 C21 1.404(3) .
C28 C29 1.451(4) .
C30 C31 1.455(4) .
C32 C33 1.461(4) .
C34 C35 1.61(2) .
C34 C35 1.61(2) 2_785
C35 C35 1.17(3) 2_785
C35 C34 1.61(2) 2_785
C36 C37 1.629(3) .
C38 C39 1.661(3) .
